data_7047864
loop_
_publ_author_name
'Abudurusuli, Ailijiang'
'Wu, Kui'
'Rouzhahong, Yilimiranmu'
'Yang, Zhihua'
'Pan, Shilie'

_publ_section_title
;
 NaBaM<sup>III</sup>Q<sub>3</sub> (M<sup>III</sup> = Al, Ga; Q = S, Se):
 first quaternary chalcogenides with isolated edge-sharing
 (MQ<sub>6</sub>)<sup>6-</sup> dimers.
;
_journal_issue 45
_journal_name_full 'Dalton transactions (Cambridge, England : 2003)'
_journal_page_first 16044
_journal_page_last 16047
_journal_paper_doi 10.1039/c8dt04048f
_journal_volume 47
_journal_year 2018
_chemical_formula_sum 'Al2 Ba2 Na2 S6'
_chemical_formula_weight 566.97
_space_group_IT_number 62
_space_group_name_Hall '-P 2ac 2n'
_space_group_name_H-M_alt 'P n m a'
_symmetry_cell_setting orthorhombic
_symmetry_space_group_name_Hall '-P 2ac 2n'
_symmetry_space_group_name_H-M 'P n m a'
_atom_sites_solution_primary direct
_atom_sites_solution_secondary difmap
_audit_creation_method SHELXL-97
_audit_update_record
;
2018-07-18 deposited with the CCDC.
2018-10-10 downloaded from the CCDC.
;
_cell_angle_alpha 90.00
_cell_angle_beta 90.00
_cell_angle_gamma 90.00
_cell_formula_units_Z 4
_cell_length_a 19.595(2)
_cell_length_b 8.8375(10)
_cell_length_c 6.8748(8)
_cell_measurement_reflns_used 1844
_cell_measurement_temperature 296(2)
_cell_measurement_theta_max 27.40
_cell_measurement_theta_min 3.10
_cell_volume 1190.5(2)
_computing_cell_refinement 'Bruker SMART'
_computing_data_collection 'Bruker SMART'
_computing_data_reduction 'Bruker SAINT'
_computing_molecular_graphics 'Bruker SHELXTL'
_computing_publication_material 'Bruker SHELXTL'
_computing_structure_refinement 'Bruker SHELXTL'
_computing_structure_solution 'Bruker SHELXTL'
_diffrn_ambient_temperature 296(2)
_diffrn_measured_fraction_theta_full 0.999
_diffrn_measured_fraction_theta_max 0.999
_diffrn_measurement_device_type 'CCD area detector'
_diffrn_measurement_method 'phi and omega scans'
_diffrn_radiation_monochromator graphite
_diffrn_radiation_source 'fine-focus sealed tube'
_diffrn_radiation_type MoK\a
_diffrn_radiation_wavelength 0.71073
_diffrn_reflns_av_R_equivalents 0.0362
_diffrn_reflns_av_sigmaI/netI 0.0288
_diffrn_reflns_limit_h_max 25
_diffrn_reflns_limit_h_min -21
_diffrn_reflns_limit_k_max 10
_diffrn_reflns_limit_k_min -11
_diffrn_reflns_limit_l_max 5
_diffrn_reflns_limit_l_min -8
_diffrn_reflns_number 7005
_diffrn_reflns_theta_full 27.59
_diffrn_reflns_theta_max 27.59
_diffrn_reflns_theta_min 3.10
_exptl_absorpt_coefficient_mu 7.789
_exptl_absorpt_correction_T_max 0.7456
_exptl_absorpt_correction_T_min 0.6701
_exptl_absorpt_correction_type multi-scan
_exptl_absorpt_process_details SADABS
_exptl_crystal_colour colorless
_exptl_crystal_density_diffrn 3.163
_exptl_crystal_description block
_exptl_crystal_F_000 1024
_exptl_crystal_size_max 0.109
_exptl_crystal_size_mid 0.105
_exptl_crystal_size_min 0.091
_refine_diff_density_max 0.806
_refine_diff_density_min -0.728
_refine_diff_density_rms 0.166
_refine_ls_extinction_coef 0.00115(9)
_refine_ls_extinction_expression Fc^*^=kFc[1+0.001xFc^2^\l^3^/sin(2\q)]^-1/4^
_refine_ls_extinction_method SHELXL
_refine_ls_goodness_of_fit_ref 1.055
_refine_ls_matrix_type full
_refine_ls_number_parameters 68
_refine_ls_number_reflns 1468
_refine_ls_number_restraints 0
_refine_ls_restrained_S_all 1.055
_refine_ls_R_factor_all 0.0305
_refine_ls_R_factor_gt 0.0223
_refine_ls_shift/su_max 0.001
_refine_ls_shift/su_mean 0.000
_refine_ls_structure_factor_coef Fsqd
_refine_ls_weighting_details 'calc w=1/[\s^2^(Fo^2^)+(0.0159P)^2^+0.6432P] where P=(Fo^2^+2Fc^2^)/3'
_refine_ls_weighting_scheme calc
_refine_ls_wR_factor_gt 0.0441
_refine_ls_wR_factor_ref 0.0479
_reflns_number_gt 1213
_reflns_number_total 1468
_reflns_threshold_expression >2sigma(I)
_cod_data_source_file c8dt04048f2.cif
_cod_data_source_block 1
_cod_depositor_comments
;
The following automatic conversions were performed:

'_symmetry_cell_setting' value 'Orthorhombic' changed to
'orthorhombic' according to
/home/data/users/saulius/crontab/automatic-downloads/rss-feeds/RSC/lib/dictionaries/cif_core.dic
dictionary named 'cif_core.dic' version 2.4.2 from 2011-04-26.

Automatic conversion script
Id: cif_fix_values 4973 2017-02-22 13:04:09Z antanas 

 Adding full bibliography for 7047864--7047867.cif.

2023-11-21
Z value and formula fixed to values more according to usual
chemical conventions.                 miguel
;
_cod_original_formula_weight 226.79
_cod_original_formula_units_Z 10
_cod_original_sg_symbol_H-M 'Pnma '
_cod_original_formula_sum 'Al0.80 Ba0.80 Na0.80 S2.40'
_cod_database_code 7047864

loop_
_symmetry_equiv_pos_as_xyz
'x, y, z'
'-x+1/2, -y, z+1/2'
'-x, y+1/2, -z'
'x+1/2, -y+1/2, -z+1/2'
'-x, -y, -z'
'x-1/2, y, -z-1/2'
'x, -y-1/2, z'
'-x-1/2, y-1/2, z-1/2'

loop_
_atom_site_label
_atom_site_type_symbol
_atom_site_fract_x
_atom_site_fract_y
_atom_site_fract_z
_atom_site_U_iso_or_equiv
_atom_site_adp_type
_atom_site_occupancy
_atom_site_symmetry_multiplicity
_atom_site_calc_flag
_atom_site_refinement_flags
Ba1 Ba 0.331825(11) 1.00980(2) 0.27724(3) 0.01436(9) Uani 1 1 d .
Al1 Al 0.18659(8) 0.7500 0.2600(2) 0.0123(3) Uani 1 2 d S
Al2 Al 0.45875(8) 1.2500 0.6137(2) 0.0143(3) Uani 1 2 d S
S1 S 0.38926(5) 1.05808(10) 0.73460(13) 0.0151(2) Uani 1 1 d .
S2 S 0.25008(6) 0.7500 0.52334(18) 0.0145(3) Uani 1 2 d S
S3 S 0.45506(7) 1.2500 0.29034(19) 0.0175(3) Uani 1 2 d S
S4 S 0.25887(6) 0.7500 0.01340(18) 0.0138(3) Uani 1 2 d S
S5 S 0.44200(7) 0.7500 0.2346(2) 0.0188(3) Uani 1 2 d S
Na2 Na 0.5000 1.0000 0.0000 0.0289(5) Uani 1 2 d S
Na1 Na 0.39011(15) 0.7500 0.7318(5) 0.0546(9) Uani 1 2 d S

loop_
_atom_site_aniso_label
_atom_site_aniso_U_11
_atom_site_aniso_U_22
_atom_site_aniso_U_33
_atom_site_aniso_U_23
_atom_site_aniso_U_13
_atom_site_aniso_U_12
Ba1 0.01514(13) 0.01163(13) 0.01631(14) -0.00103(8) -0.00044(8) 0.00022(8)
Al1 0.0115(8) 0.0121(8) 0.0133(8) 0.000 -0.0001(6) 0.000
Al2 0.0137(8) 0.0129(8) 0.0165(9) 0.000 -0.0008(6) 0.000
S1 0.0145(5) 0.0088(4) 0.0219(5) 0.0012(3) -0.0013(4) 0.0006(3)
S2 0.0173(7) 0.0157(7) 0.0104(7) 0.000 -0.0010(5) 0.000
S3 0.0179(7) 0.0176(7) 0.0171(7) 0.000 0.0014(5) 0.000
S4 0.0143(6) 0.0157(7) 0.0115(7) 0.000 0.0000(5) 0.000
S5 0.0118(6) 0.0143(7) 0.0303(8) 0.000 -0.0027(6) 0.000
Na2 0.0226(12) 0.0357(15) 0.0282(13) 0.0106(10) -0.0035(10) -0.0030(10)
Na1 0.0488(18) 0.0133(14) 0.102(3) 0.000 -0.0210(16) 0.000

loop_
_atom_type_symbol
_atom_type_description
_atom_type_scat_dispersion_real
_atom_type_scat_dispersion_imag
_atom_type_scat_source
Na Na 0.0362 0.0249 'International Tables Vol C Tables 4.2.6.8 and 6.1.1.4'
Al Al 0.0645 0.0514 'International Tables Vol C Tables 4.2.6.8 and 6.1.1.4'
S S 0.1246 0.1234 'International Tables Vol C Tables 4.2.6.8 and 6.1.1.4'
Ba Ba -0.3244 2.2819 'International Tables Vol C Tables 4.2.6.8 and 6.1.1.4'

loop_
_geom_angle_atom_site_label_1
_geom_angle_atom_site_label_2
_geom_angle_atom_site_label_3
_geom_angle
_geom_angle_site_symmetry_1
_geom_angle_site_symmetry_3
S5 Ba1 S2 140.99(3) . 2_574
S5 Ba1 S4 154.73(3) . 2_575
S2 Ba1 S4 63.71(3) 2_574 2_575
S5 Ba1 S3 88.24(3) . .
S2 Ba1 S3 87.35(3) 2_574 .
S4 Ba1 S3 88.00(3) 2_575 .
S5 Ba1 S4 74.72(3) . .
S2 Ba1 S4 86.76(2) 2_574 .
S4 Ba1 S4 120.332(10) 2_575 .
S3 Ba1 S4 144.14(3) . .
S5 Ba1 S2 82.69(3) . .
S2 Ba1 S2 120.326(10) 2_574 .
S4 Ba1 S2 86.07(2) 2_575 .
S3 Ba1 S2 144.72(3) . .
S4 Ba1 S2 65.06(3) . .
S5 Ba1 S1 87.16(3) . .
S2 Ba1 S1 126.60(2) 2_574 .
S4 Ba1 S1 68.21(3) 2_575 .
S3 Ba1 S1 68.85(3) . .
S4 Ba1 S1 139.14(2) . .
S2 Ba1 S1 76.68(3) . .
S5 Ba1 Ba1 136.501(19) . 7_585
S2 Ba1 Ba1 48.164(16) 2_574 7_585
S4 Ba1 Ba1 48.593(16) 2_575 7_585
S3 Ba1 Ba1 48.702(17) . 7_585
S4 Ba1 Ba1 134.833(16) . 7_585
S2 Ba1 Ba1 134.581(16) . 7_585
S1 Ba1 Ba1 82.719(16) . 7_585
S5 Ba1 Ba1 43.499(19) . 7_575
S2 Ba1 Ba1 131.836(16) 2_574 7_575
S4 Ba1 Ba1 131.407(16) 2_575 7_575
S3 Ba1 Ba1 131.298(17) . 7_575
S4 Ba1 Ba1 45.167(16) . 7_575
S2 Ba1 Ba1 45.419(16) . 7_575
S1 Ba1 Ba1 97.281(16) . 7_575
Ba1 Ba1 Ba1 180.000(16) 7_585 7_575
S5 Ba1 Ba1 111.75(3) . 2_574
S2 Ba1 Ba1 43.948(16) 2_574 2_574
S4 Ba1 Ba1 90.95(2) 2_575 2_574
S3 Ba1 Ba1 123.82(2) . 2_574
S4 Ba1 Ba1 42.930(16) . 2_574
S2 Ba1 Ba1 91.05(2) . 2_574
S1 Ba1 Ba1 156.200(17) . 2_574
Ba1 Ba1 Ba1 92.110(5) 7_585 2_574
Ba1 Ba1 Ba1 87.890(5) 7_575 2_574
S5 Ba1 Ba1 120.39(2) . 2_575
S2 Ba1 Ba1 94.68(2) 2_574 2_575
S4 Ba1 Ba1 43.716(16) 2_575 2_575
S3 Ba1 Ba1 121.04(2) . 2_575
S4 Ba1 Ba1 94.69(2) . 2_575
S2 Ba1 Ba1 42.472(16) . 2_575
S1 Ba1 Ba1 63.262(17) . 2_575
Ba1 Ba1 Ba1 92.110(5) 7_585 2_575
Ba1 Ba1 Ba1 87.890(5) 7_575 2_575
Ba1 Ba1 Ba1 93.894(12) 2_574 2_575
S2 Al1 S4 105.62(8) . .
S2 Al1 S1 115.84(5) . 8_655
S4 Al1 S1 111.22(6) . 8_655
S2 Al1 S1 115.84(5) . 2_574
S4 Al1 S1 111.22(6) . 2_574
S1 Al1 S1 97.16(7) 8_655 2_574
S2 Al1 Ba1 62.14(4) . 7_575
S4 Al1 Ba1 61.71(4) . 7_575
S1 Al1 Ba1 92.47(3) 8_655 7_575
S1 Al1 Ba1 169.81(5) 2_574 7_575
S5 Al2 S3 120.07(9) 5_676 .
S5 Al2 S1 110.27(6) 5_676 .
S3 Al2 S1 109.75(6) . .
S5 Al2 S1 110.27(6) 5_676 7_585
S3 Al2 S1 109.75(6) . 7_585
S1 Al2 S1 93.50(7) . 7_585
S5 Al2 Na2 56.32(4) 5_676 3_656
S3 Al2 Na2 139.08(3) . 3_656
S1 Al2 Na2 108.63(6) . 3_656
S1 Al2 Na2 54.01(3) 7_585 3_656
S5 Al2 Na2 56.32(4) 5_676 1_556
S3 Al2 Na2 139.08(3) . 1_556
S1 Al2 Na2 54.01(3) . 1_556
S1 Al2 Na2 108.63(6) 7_585 1_556
Na2 Al2 Na2 77.02(3) 3_656 1_556
Al1 S1 Al2 82.28(5) 2_575 .
Al1 S1 Na1 138.98(8) 2_575 .
Al2 S1 Na1 136.24(8) . .
Al1 S1 Na2 125.42(5) 2_575 1_556
Al2 S1 Na2 85.15(5) . 1_556
Na1 S1 Na2 79.73(7) . 1_556
Al1 S1 Ba1 86.99(5) 2_575 .
Al2 S1 Ba1 87.38(5) . .
Na1 S1 Ba1 82.46(7) . .
Na2 S1 Ba1 145.14(3) 1_556 .
Al1 S2 Na1 152.08(9) . .
Al1 S2 Ba1 99.58(5) . 2_575
Na1 S2 Ba1 101.13(6) . 2_575
Al1 S2 Ba1 99.58(5) . 8_656
Na1 S2 Ba1 101.13(6) . 8_656
Ba1 S2 Ba1 83.67(3) 2_575 8_656
Al1 S2 Ba1 81.44(4) . 7_575
Na1 S2 Ba1 78.78(5) . 7_575
Ba1 S2 Ba1 177.19(3) 2_575 7_575
Ba1 S2 Ba1 93.580(9) 8_656 7_575
Al1 S2 Ba1 81.44(4) . .
Na1 S2 Ba1 78.78(5) . .
Ba1 S2 Ba1 93.580(9) 2_575 .
Ba1 S2 Ba1 177.19(3) 8_656 .
Ba1 S2 Ba1 89.16(3) 7_575 .
Al2 S3 Na1 91.01(8) . 5_676
Al2 S3 Na2 129.29(3) . .
Na1 S3 Na2 71.61(5) 5_676 .
Al2 S3 Na2 129.29(3) . 3_655
Na1 S3 Na2 71.61(5) 5_676 3_655
Na2 S3 Na2 90.72(4) . 3_655
Al2 S3 Ba1 93.00(5) . .
Na1 S3 Ba1 138.454(18) 5_676 .
Na2 S3 Ba1 74.056(17) . .
Na2 S3 Ba1 131.65(4) 3_655 .
Al2 S3 Ba1 93.00(5) . 7_585
Na1 S3 Ba1 138.454(19) 5_676 7_585
Na2 S3 Ba1 131.65(4) . 7_585
Na2 S3 Ba1 74.056(17) 3_655 7_585
Ba1 S3 Ba1 82.60(3) . 7_585
Al1 S4 Ba1 91.90(5) . 8_655
Al1 S4 Ba1 91.90(5) . 2_574
Ba1 S4 Ba1 82.81(3) 8_655 2_574
Al1 S4 Na1 166.85(9) . 1_554
Ba1 S4 Na1 97.94(5) 8_655 1_554
Ba1 S4 Na1 97.94(5) 2_574 1_554
Al1 S4 Ba1 81.60(4) . .
Ba1 S4 Ba1 172.37(4) 8_655 .
Ba1 S4 Ba1 93.354(9) 2_574 .
Na1 S4 Ba1 89.10(5) 1_554 .
Al1 S4 Ba1 81.60(4) . 7_575
Ba1 S4 Ba1 93.354(9) 8_655 7_575
Ba1 S4 Ba1 172.37(4) 2_574 7_575
Na1 S4 Ba1 89.10(5) 1_554 7_575
Ba1 S4 Ba1 89.67(3) . 7_575
Al2 S5 Na2 85.37(4) 5_676 3_645
Al2 S5 Na2 85.37(4) 5_676 .
Na2 S5 Na2 96.47(4) 3_645 .
Al2 S5 Ba1 123.87(4) 5_676 7_575
Na2 S5 Ba1 76.766(14) 3_645 7_575
Na2 S5 Ba1 148.56(5) . 7_575
Al2 S5 Ba1 123.87(4) 5_676 .
Na2 S5 Ba1 148.56(5) 3_645 .
Na2 S5 Ba1 76.766(14) . .
Ba1 S5 Ba1 93.00(4) 7_575 .
S1 Na2 S1 180.0 5_676 1_554
S1 Na2 S5 100.88(3) 5_676 5_675
S1 Na2 S5 79.12(3) 1_554 5_675
S1 Na2 S5 79.12(3) 5_676 .
S1 Na2 S5 100.88(3) 1_554 .
S5 Na2 S5 180.0 5_675 .
S1 Na2 S3 86.17(3) 5_676 .
S1 Na2 S3 93.83(3) 1_554 .
S5 Na2 S3 85.88(3) 5_675 .
S5 Na2 S3 94.12(3) . .
S1 Na2 S3 93.83(3) 5_676 5_675
S1 Na2 S3 86.17(3) 1_554 5_675
S5 Na2 S3 94.12(3) 5_675 5_675
S5 Na2 S3 85.88(3) . 5_675
S3 Na2 S3 180.0 . 5_675
S1 Na2 Al2 40.84(3) 5_676 5_676
S1 Na2 Al2 139.16(3) 1_554 5_676
S5 Na2 Al2 141.69(3) 5_675 5_676
S5 Na2 Al2 38.31(3) . 5_676
S3 Na2 Al2 91.52(3) . 5_676
S3 Na2 Al2 88.48(3) 5_675 5_676
S1 Na2 Al2 139.16(3) 5_676 1_554
S1 Na2 Al2 40.84(3) 1_554 1_554
S5 Na2 Al2 38.31(3) 5_675 1_554
S5 Na2 Al2 141.69(3) . 1_554
S3 Na2 Al2 88.48(3) . 1_554
S3 Na2 Al2 91.52(3) 5_675 1_554
Al2 Na2 Al2 180.0 5_676 1_554
S1 Na2 Na1 131.80(3) 5_676 1_554
S1 Na2 Na1 48.20(3) 1_554 1_554
S5 Na2 Na1 114.15(5) 5_675 1_554
S5 Na2 Na1 65.85(5) . 1_554
S3 Na2 Na1 126.68(5) . 1_554
S3 Na2 Na1 53.32(5) 5_675 1_554
Al2 Na2 Na1 97.92(4) 5_676 1_554
Al2 Na2 Na1 82.08(4) 1_554 1_554
S1 Na2 Na1 48.20(3) 5_676 5_676
S1 Na2 Na1 131.80(3) 1_554 5_676
S5 Na2 Na1 65.85(5) 5_675 5_676
S5 Na2 Na1 114.15(5) . 5_676
S3 Na2 Na1 53.32(5) . 5_676
S3 Na2 Na1 126.68(5) 5_675 5_676
Al2 Na2 Na1 82.08(4) 5_676 5_676
Al2 Na2 Na1 97.92(4) 1_554 5_676
Na1 Na2 Na1 180.0 1_554 5_676
S1 Na2 Ba1 70.19(2) 5_676 5_675
S1 Na2 Ba1 109.81(2) 1_554 5_675
S5 Na2 Ba1 54.01(2) 5_675 5_675
S5 Na2 Ba1 125.99(2) . 5_675
S3 Na2 Ba1 125.69(2) . 5_675
S3 Na2 Ba1 54.31(2) 5_675 5_675
Al2 Na2 Ba1 99.40(3) 5_676 5_675
Al2 Na2 Ba1 80.60(3) 1_554 5_675
Na1 Na2 Ba1 104.34(5) 1_554 5_675
Na1 Na2 Ba1 75.66(5) 5_676 5_675
S1 Na1 S1 178.93(15) 7_575 .
S1 Na1 S3 90.37(7) 7_575 5_676
S1 Na1 S3 90.37(7) . 5_676
S1 Na1 S2 89.87(6) 7_575 .
S1 Na1 S2 89.87(6) . .
S3 Na1 S2 149.55(13) 5_676 .
S1 Na1 S4 89.47(7) 7_575 1_556
S1 Na1 S4 89.47(7) . 1_556
S3 Na1 S4 145.90(11) 5_676 1_556
S2 Na1 S4 64.55(7) . 1_556
S1 Na1 Na2 127.94(9) 7_575 1_556
S1 Na1 Na2 52.08(4) . 1_556
S3 Na1 Na2 55.07(4) 5_676 1_556
S2 Na1 Na2 140.22(4) . 1_556
S4 Na1 Na2 99.80(8) 1_556 1_556
S1 Na1 Na2 52.08(4) 7_575 3_646
S1 Na1 Na2 127.94(9) . 3_646
S3 Na1 Na2 55.07(4) 5_676 3_646
S2 Na1 Na2 140.22(4) . 3_646
S4 Na1 Na2 99.80(8) 1_556 3_646
Na2 Na1 Na2 75.87(6) 1_556 3_646
S1 Na1 Ba1 55.65(5) 7_575 7_575
S1 Na1 Ba1 124.86(9) . 7_575
S3 Na1 Ba1 104.09(8) 5_676 7_575
S2 Na1 Ba1 52.53(4) . 7_575
S4 Na1 Ba1 103.84(7) 1_556 7_575
Na2 Na1 Ba1 156.20(10) 1_556 7_575
Na2 Na1 Ba1 102.52(3) 3_646 7_575

loop_
_geom_bond_atom_site_label_1
_geom_bond_atom_site_label_2
_geom_bond_distance
_geom_bond_site_symmetry_2
Ba1 S5 3.1652(10) .
Ba1 S2 3.1826(10) 2_574
Ba1 S4 3.2095(10) 2_575
Ba1 S3 3.2165(11) .
Ba1 S4 3.2565(9) .
Ba1 S2 3.2710(9) .
Ba1 S1 3.3668(10) .
Ba1 Ba1 4.2455(6) 7_585
Ba1 Ba1 4.5920(7) 7_575
Ba1 Ba1 4.7041(5) 2_574
Ba1 Ba1 4.7041(5) 2_575
Al1 S2 2.1966(19) .
Al1 S4 2.2093(19) .
Al1 S1 2.2618(14) 8_655
Al1 S1 2.2618(14) 2_574
Al1 Ba1 3.6585(12) 7_575
Al2 S5 2.207(2) 5_676
Al2 S3 2.224(2) .
Al2 S1 2.3285(14) .
Al2 S1 2.3285(14) 7_585
Al2 Na2 3.5482(12) 3_656
Al2 Na2 3.5482(12) 1_556
S1 Al1 2.2618(14) 2_575
S1 Na1 2.7228(9) .
S1 Na2 2.8812(9) 1_556
S2 Na1 3.096(3) .
S2 Ba1 3.1826(10) 2_575
S2 Ba1 3.1826(10) 8_656
S2 Ba1 3.2710(9) 7_575
S3 Na1 3.038(3) 5_676
S3 Na2 3.1050(10) .
S3 Na2 3.1050(10) 3_655
S3 Ba1 3.2165(11) 7_585
S4 Ba1 3.2095(10) 8_655
S4 Ba1 3.2095(10) 2_574
S4 Na1 3.219(4) 1_554
S4 Ba1 3.2565(9) 7_575
S5 Al2 2.207(2) 5_676
S5 Na2 2.9621(10) 3_645
S5 Na2 2.9621(10) .
S5 Ba1 3.1652(10) 7_575
Na2 S1 2.8812(9) 5_676
Na2 S1 2.8812(9) 1_554
Na2 S5 2.9621(10) 5_675
Na2 S3 3.1050(10) 5_675
Na2 Al2 3.5482(12) 5_676
Na2 Al2 3.5482(12) 1_554
Na2 Na1 3.594(2) 1_554
Na2 Na1 3.594(2) 5_676
Na2 Ba1 3.8078(4) 5_675
Na1 S1 2.7228(9) 7_575
Na1 S3 3.038(3) 5_676
Na1 S4 3.219(4) 1_556
Na1 Na2 3.594(2) 1_556
Na1 Na2 3.594(2) 3_646
Na1 Ba1 4.043(3) 7_575
